data_7720404
loop_
_publ_author_name
'Selivanov, N. I.'
'Kevorkyants, R.'
'Emeline, A. V.'

_publ_section_title
;
 Structural and optoelectronic properties of quasi-1D hybrid
 3-halogenopyridinium lead bromides.
;
_journal_issue 5
_journal_name_full 'Dalton transactions (Cambridge, England : 2003)'
_journal_page_first 2232
_journal_page_last 2241
_journal_paper_doi 10.1039/d5dt02637g
_journal_volume 55
_journal_year 2026
_chemical_formula_moiety 'Br3 Pb, C5 H5 Cl N'
_chemical_formula_sum 'C5 H5 Br3 Cl N Pb'
_chemical_formula_weight 561.47
_space_group_crystal_system monoclinic
_space_group_IT_number 14
_space_group_name_Hall '-P 2ybc'
_space_group_name_H-M_alt 'P 1 21/c 1'
_atom_sites_solution_hydrogens geom
_atom_sites_solution_primary dual
_audit_creation_date 2024-10-02
_audit_creation_method
;
Olex2 1.5
(compiled 2024.02.16 svn.r378c4104 for OlexSys, GUI svn.r6928)
;
_audit_update_record
;
2025-11-03 deposited with the CCDC.	2026-01-05 downloaded from the CCDC.
;
_cell_angle_alpha 90
_cell_angle_beta 104.415(4)
_cell_angle_gamma 90
_cell_formula_units_Z 4
_cell_length_a 9.2210(4)
_cell_length_b 8.0654(3)
_cell_length_c 15.8229(6)
_cell_measurement_reflns_used 5890
_cell_measurement_temperature 296(2)
_cell_measurement_theta_max 35.5740
_cell_measurement_theta_min 3.4420
_cell_volume 1139.72(8)
_computing_cell_refinement 'CrysAlisPro 1.171.42.102a (Rigaku OD, 2023)'
_computing_data_collection 'CrysAlisPro 1.171.42.102a (Rigaku OD, 2023)'
_computing_data_reduction 'CrysAlisPro 1.171.42.102a (Rigaku OD, 2023)'
_computing_molecular_graphics 'Olex2 1.5 (Dolomanov et al., 2009)'
_computing_publication_material 'Olex2 1.5 (Dolomanov et al., 2009)'
_computing_structure_refinement 'SHELXL 2014/6 (Sheldrick, 2015)'
_diffrn_ambient_environment air
_diffrn_ambient_temperature 296(2)
_diffrn_detector 'Hybrid Pixel Array Detector'
_diffrn_detector_area_resol_mean 10.0000
_diffrn_detector_type HyPix
_diffrn_measured_fraction_theta_full 0.998
_diffrn_measured_fraction_theta_max 0.881
_diffrn_measurement_details
;
List of Runs (angles in degrees, time in seconds):

  # Type    Start    End  Width  t~exp~   \w     \q     \k     \f   Frames
#--------------------------------------------------------------------------
  1  \w    -10.00  15.00   0.50    5.00    --   17.79 -65.00 160.00   50
  2  \w      5.00  90.00   0.50    5.00    --   17.79  65.00 -64.00  170
  3  \w      8.00  45.00   0.50    5.00    --  -19.04  65.00 -64.00   74
  4  \w    -92.00  -1.00   0.50    5.00    --  -19.04 -65.00 160.00  182
  5  \w     47.00  89.00   0.50    5.00    --   17.79-178.00 120.00   84
  6  \w      7.00  91.00   0.50    5.00    --   17.79  38.00-180.00  168
  7  \w      7.00  44.50   0.50    5.00    --   17.79  19.00 -60.00   75
;
_diffrn_measurement_device 'four-circle diffractometer'
_diffrn_measurement_device_type 'XtaLAB Synergy, Single source at home/near, HyPix'
_diffrn_measurement_method '\w scans'
_diffrn_orient_matrix_type 'CrysAlisPro convention (1999,Acta A55,543-557)'
_diffrn_orient_matrix_UB_11 0.0000814000
_diffrn_orient_matrix_UB_12 0.0447716000
_diffrn_orient_matrix_UB_13 0.0385952000
_diffrn_orient_matrix_UB_21 0.0613356000
_diffrn_orient_matrix_UB_22 0.0480533000
_diffrn_orient_matrix_UB_23 -0.0056371000
_diffrn_orient_matrix_UB_31 -0.0504546000
_diffrn_orient_matrix_UB_32 0.0584909000
_diffrn_orient_matrix_UB_33 -0.0249111000
_diffrn_radiation_monochromator mirror
_diffrn_radiation_probe x-ray
_diffrn_radiation_type 'Mo K\a'
_diffrn_radiation_wavelength 0.71073
_diffrn_reflns_av_R_equivalents 0.0414
_diffrn_reflns_av_unetI/netI 0.0463
_diffrn_reflns_Laue_measured_fraction_full 0.998
_diffrn_reflns_Laue_measured_fraction_max 0.881
_diffrn_reflns_limit_h_max 14
_diffrn_reflns_limit_h_min -13
_diffrn_reflns_limit_k_max 12
_diffrn_reflns_limit_k_min -12
_diffrn_reflns_limit_l_max 24
_diffrn_reflns_limit_l_min -24
_diffrn_reflns_number 17390
_diffrn_reflns_point_group_measured_fraction_full 0.998
_diffrn_reflns_point_group_measured_fraction_max 0.881
_diffrn_reflns_theta_full 25.242
_diffrn_reflns_theta_max 35.623
_diffrn_reflns_theta_min 3.404
_diffrn_source 'micro-focus sealed X-ray tube'
_diffrn_source_type 'PhotonJet (Mo) X-ray Source'
_exptl_absorpt_coefficient_mu 25.501
_exptl_absorpt_correction_T_max 0.296
_exptl_absorpt_correction_T_min 0.100
_exptl_absorpt_correction_type gaussian
_exptl_absorpt_process_details
;
CrysAlisPro 1.171.42.102a (Rigaku Oxford Diffraction, 2023)
Numerical absorption correction based on gaussian integration over
a multifaceted crystal model
Empirical absorption correction using spherical harmonics,
implemented in SCALE3 ABSPACK scaling algorithm.
;
_exptl_crystal_colour colourless
_exptl_crystal_colour_primary colourless
_exptl_crystal_density_diffrn 3.272
_exptl_crystal_description block
_exptl_crystal_F_000 984
_exptl_crystal_size_max 0.157
_exptl_crystal_size_mid 0.102
_exptl_crystal_size_min 0.064
_refine_diff_density_max 1.264
_refine_diff_density_min -0.889
_refine_diff_density_rms 0.166
_refine_ls_extinction_coef 0.00303(12)
_refine_ls_extinction_expression Fc^*^=kFc[1+0.001xFc^2^\l^3^/sin(2\q)]^-1/4^
_refine_ls_extinction_method SHELXL
_refine_ls_goodness_of_fit_ref 1.052
_refine_ls_hydrogen_treatment constr
_refine_ls_matrix_type full
_refine_ls_number_parameters 101
_refine_ls_number_reflns 4619
_refine_ls_number_restraints 0
_refine_ls_restrained_S_all 1.052
_refine_ls_R_factor_all 0.0621
_refine_ls_R_factor_gt 0.0344
_refine_ls_shift/su_max 0.003
_refine_ls_shift/su_mean 0.000
_refine_ls_structure_factor_coef Fsqd
_refine_ls_weighting_details 'w=1/[\s^2^(Fo^2^)+(0.0181P)^2^+0.0093P] where P=(Fo^2^+2Fc^2^)/3'
_refine_ls_weighting_scheme calc
_refine_ls_wR_factor_gt 0.0564
_refine_ls_wR_factor_ref 0.0609
_reflns_Friedel_coverage 0.000
_reflns_number_gt 3307
_reflns_number_total 4619
_reflns_threshold_expression 'I > 2\s(I)'
_cod_data_source_file d5dt02637g2.cif
_cod_data_source_block 3-clpy-pbbr3_auto
_cod_original_cell_volume 1139.71(8)
_cod_database_code 7720404
_shelxl_version_number 2014/6
_chemical_oxdiff_formula 'C20  H20  Br12  Cl4  N4  Pb4  '
_chemical_oxdiff_usercomment 296K
_shelx_space_group_comment
;
The symmetry employed for this shelxl refinement is uniquely defined
by the following loop, which should always be used as a source of
symmetry information in preference to the above space-group names.
They are only intended as comments.
;
_shelx_estimated_absorpt_t_max 0.292
_shelx_estimated_absorpt_t_min 0.108
_olex2_refinement_description
;
1. Fixed Uiso
 At 1.2 times of:
  All C(H) groups, All N(H) groups
2.a Aromatic/amide H refined with riding coordinates:
 C1(H1), N1(H1A), C3(H3), C4(H4), C5(H5)
;
_olex2_submission_special_instructions 'No special instructions were received'
_oxdiff_exptl_absorpt_empirical_details
;
Empirical correction (ABSPACK) includes:
- Absorption correction using spherical harmonics
- Frame scaling
;
_oxdiff_exptl_absorpt_empirical_full_max 5.924
_oxdiff_exptl_absorpt_empirical_full_min 0.587

loop_
_space_group_symop_operation_xyz
'x, y, z'
'-x, y+1/2, -z+1/2'
'-x, -y, -z'
'x, -y-1/2, z-1/2'

loop_
_atom_site_label
_atom_site_type_symbol
_atom_site_fract_x
_atom_site_fract_y
_atom_site_fract_z
_atom_site_U_iso_or_equiv
_atom_site_adp_type
_atom_site_occupancy
_atom_site_site_symmetry_order
_atom_site_calc_flag
_atom_site_refinement_flags_posn
_atom_site_refinement_flags_adp
_atom_site_refinement_flags_occupancy
_atom_site_disorder_assembly
_atom_site_disorder_group
Br1 Br 0.88340(5) 0.25841(5) 0.86082(3) 0.04345(11) Uani 1 1 d . . . . .
Pb1 Pb 1.01752(2) 0.04267(2) 0.75029(2) 0.03682(6) Uani 1 1 d . . . . .
Br2 Br 0.88768(5) 0.28476(5) 0.60538(3) 0.04753(11) Uani 1 1 d . . . . .
Br3 Br 0.74859(5) -0.13764(5) 0.70690(3) 0.04823(12) Uani 1 1 d . . . . .
C1 C 0.2871(6) 0.3849(5) 0.5506(3) 0.0542(11) Uani 1 1 d . . . . .
H1 H 0.2479 0.4907 0.5377 0.065 Uiso 1 1 calc R U . . .
Cl1 Cl 0.52821(19) 0.53653(14) 0.64503(12) 0.0830(5) Uani 1 1 d . . . . .
N1 N 0.2084(4) 0.2514(5) 0.5170(2) 0.0542(9) Uani 1 1 d . . . . .
H1A H 0.1209 0.2656 0.4827 0.065 Uiso 1 1 calc R U . . .
C2 C 0.4249(5) 0.3633(4) 0.6038(3) 0.0448(10) Uani 1 1 d . . . . .
C3 C 0.4817(6) 0.2074(5) 0.6241(4) 0.0620(13) Uani 1 1 d . . . . .
H3 H 0.5764 0.1925 0.6610 0.074 Uiso 1 1 calc R U . . .
C4 C 0.3957(7) 0.0733(6) 0.5886(4) 0.0676(15) Uani 1 1 d . . . . .
H4 H 0.4317 -0.0337 0.6022 0.081 Uiso 1 1 calc R U . . .
C5 C 0.2590(6) 0.0964(6) 0.5341(3) 0.0588(12) Uani 1 1 d . . . . .
H5 H 0.2012 0.0063 0.5089 0.071 Uiso 1 1 calc R U . . .

loop_
_atom_site_aniso_label
_atom_site_aniso_U_11
_atom_site_aniso_U_22
_atom_site_aniso_U_33
_atom_site_aniso_U_23
_atom_site_aniso_U_13
_atom_site_aniso_U_12
Br1 0.0503(3) 0.0426(2) 0.0401(2) -0.00115(16) 0.01625(19) -0.00077(17)
Pb1 0.04181(11) 0.02907(9) 0.03837(9) -0.00106(5) 0.00771(6) -0.00165(6)
Br2 0.0608(3) 0.0444(2) 0.0337(2) -0.00001(15) 0.00483(19) -0.00197(18)
Br3 0.0375(3) 0.0360(2) 0.0676(3) -0.00191(17) 0.0064(2) -0.00170(16)
C1 0.058(3) 0.042(2) 0.061(3) 0.006(2) 0.013(2) 0.004(2)
Cl1 0.0675(10) 0.0558(8) 0.1212(14) -0.0258(7) 0.0149(9) -0.0199(6)
N1 0.043(2) 0.064(2) 0.048(2) 0.0045(17) -0.0017(17) -0.0036(18)
C2 0.042(3) 0.038(2) 0.056(3) -0.0052(18) 0.014(2) -0.0083(17)
C3 0.038(3) 0.056(3) 0.087(4) 0.010(2) 0.005(2) 0.002(2)
C4 0.064(4) 0.037(2) 0.100(4) 0.008(2) 0.017(3) 0.006(2)
C5 0.061(4) 0.052(3) 0.062(3) -0.008(2) 0.014(3) -0.019(2)

loop_
_atom_type_symbol
_atom_type_description
_atom_type_scat_dispersion_real
_atom_type_scat_dispersion_imag
_atom_type_scat_source
C C 0.0033 0.0016 'International Tables Vol C Tables 4.2.6.8 and 6.1.1.4'
H H 0.0000 0.0000 'International Tables Vol C Tables 4.2.6.8 and 6.1.1.4'
Br Br -0.2901 2.4595 'International Tables Vol C Tables 4.2.6.8 and 6.1.1.4'
Cl Cl 0.1484 0.1585 'International Tables Vol C Tables 4.2.6.8 and 6.1.1.4'
N N 0.0061 0.0033 'International Tables Vol C Tables 4.2.6.8 and 6.1.1.4'
Pb Pb -3.3944 10.1111 'International Tables Vol C Tables 4.2.6.8 and 6.1.1.4'

loop_
_exptl_crystal_face_index_h
_exptl_crystal_face_index_k
_exptl_crystal_face_index_l
_exptl_crystal_face_perp_dist
13 1 -3 0.0306
-1 9 -12 0.0442
-13 0 2 0.0300
3 -9 11 0.0421
-3 0 -20 0.0513
5 -9 -10 0.0749
-7 8 -6 0.0500
1 2 21 0.0629
-6 10 7 0.0658
-8 0 20 0.0590
6 2 -21 0.0427
11 -5 -11 0.0490
9 3 11 0.0548
-3 -11 -4 0.0787
-12 -1 -1 0.0285
-7 -9 8 0.0536

loop_
_geom_angle_atom_site_label_1
_geom_angle_atom_site_label_2
_geom_angle_atom_site_label_3
_geom_angle
_geom_angle_site_symmetry_1
_geom_angle_site_symmetry_3
_geom_angle_publ_flag
Pb1 Br1 Pb1 82.881(10) . 2_756 ?
Br1 Pb1 Br1 168.659(11) . 2_746 ?
Br1 Pb1 Br2 85.603(12) . . ?
Br1 Pb1 Br2 92.447(12) . 2_746 ?
Br2 Pb1 Br1 99.289(12) . 2_746 ?
Br2 Pb1 Br1 81.557(11) 2_746 2_746 ?
Br2 Pb1 Br2 173.506(7) . 2_746 ?
Br3 Pb1 Br1 81.271(12) . 2_746 ?
Br3 Pb1 Br1 88.592(13) . . ?
Br3 Pb1 Br2 84.319(13) . 2_746 ?
Br3 Pb1 Br2 89.437(13) . . ?
Pb1 Br2 Pb1 83.515(11) . 2_756 ?
N1 C1 H1 120.7 . . ?
N1 C1 C2 118.6(4) . . ?
C2 C1 H1 120.7 . . ?
C1 N1 H1A 118.4 . . ?
C1 N1 C5 123.1(4) . . ?
C5 N1 H1A 118.4 . . ?
C1 C2 Cl1 118.5(3) . . ?
C1 C2 C3 120.7(4) . . ?
C3 C2 Cl1 120.8(4) . . ?
C2 C3 H3 120.7 . . ?
C2 C3 C4 118.6(5) . . ?
C4 C3 H3 120.7 . . ?
C3 C4 H4 119.9 . . ?
C5 C4 C3 120.2(4) . . ?
C5 C4 H4 119.9 . . ?
N1 C5 C4 118.7(4) . . ?
N1 C5 H5 120.6 . . ?
C4 C5 H5 120.6 . . ?

loop_
_geom_bond_atom_site_label_1
_geom_bond_atom_site_label_2
_geom_bond_distance
_geom_bond_site_symmetry_2
_geom_bond_publ_flag
Br1 Pb1 2.9483(4) . ?
Br1 Pb1 3.1594(4) 2_756 ?
Pb1 Br1 3.1594(4) 2_746 ?
Pb1 Br2 3.0516(4) 2_746 ?
Pb1 Br2 3.0227(4) . ?
Pb1 Br3 2.8085(4) . ?
Br2 Pb1 3.0516(4) 2_756 ?
C1 H1 0.9300 . ?
C1 N1 1.333(6) . ?
C1 C2 1.349(6) . ?
Cl1 C2 1.725(4) . ?
N1 H1A 0.8600 . ?
N1 C5 1.338(6) . ?
C2 C3 1.369(6) . ?
C3 H3 0.9300 . ?
C3 C4 1.376(7) . ?
C4 H4 0.9300 . ?
C4 C5 1.352(7) . ?
C5 H5 0.9300 . ?

loop_
_geom_torsion_atom_site_label_1
_geom_torsion_atom_site_label_2
_geom_torsion_atom_site_label_3
_geom_torsion_atom_site_label_4
_geom_torsion
_geom_torsion_site_symmetry_1
_geom_torsion_site_symmetry_2
_geom_torsion_site_symmetry_3
_geom_torsion_site_symmetry_4
_geom_torsion_publ_flag
C1 N1 C5 C4 0.7(7) . . . . ?
C1 C2 C3 C4 0.4(8) . . . . ?
Cl1 C2 C3 C4 -179.1(4) . . . . ?
N1 C1 C2 Cl1 178.4(3) . . . . ?
N1 C1 C2 C3 -1.1(7) . . . . ?
C2 C1 N1 C5 0.6(7) . . . . ?
C2 C3 C4 C5 0.9(9) . . . . ?
C3 C4 C5 N1 -1.4(8) . . . . ?

loop_
_exptl_oxdiff_crystal_face_indexfrac_h
_exptl_oxdiff_crystal_face_indexfrac_k
_exptl_oxdiff_crystal_face_indexfrac_l
_exptl_oxdiff_crystal_face_x
_exptl_oxdiff_crystal_face_y
_exptl_oxdiff_crystal_face_z
12.8513 1.3027 -3.3711 -0.0707 0.8698 -0.4882
-1.4851 9.2895 -11.5788 -0.0311 0.4206 0.9067
-12.8488 -0.4856 2.3348 0.0673 -0.8246 0.5617
3.0372 -8.9748 10.9721 0.0219 -0.3068 -0.9515
-2.7923 -0.0121 -19.9109 -0.7692 -0.0596 0.6362
5.4169 -9.4863 -10.1114 -0.8145 -0.0666 -0.5763
-6.9181 8.4874 -5.6792 0.1602 0.0155 0.9870
1.1690 2.3859 20.5375 0.8996 0.0706 -0.4310
-5.9811 9.7562 7.4837 0.7251 0.0598 0.6860
-8.3614 0.4014 20.0959 0.7929 -0.6068 -0.0553
5.8580 1.8509 -21.4661 -0.7451 0.5693 0.3474
11.0441 -5.0996 -10.7124 -0.6409 0.4927 -0.5886
8.6486 2.9708 11.4199 0.5745 0.6088 -0.5471
-3.2104 -10.5849 -4.4436 -0.6457 -0.6805 -0.3464
-12.3092 -1.0754 -1.3866 -0.1027 -0.7989 0.5927
-6.7872 -9.3539 7.7606 -0.1198 -0.9095 -0.3980
